data_7235710
loop_
_publ_author_name
'Rai, Sunil K.'
'Khanam, Shaziya'
'Khanna, Ranjana S.'
'Tewari, Ashish K.'

_publ_section_title
;
 Cascade synthesis of 2-pyridones using acrylamides and ketones
;
_journal_issue 83
_journal_name_full 'RSC Adv.'
_journal_page_first 44141
_journal_paper_doi 10.1039/C4RA06619G
_journal_volume 4
_journal_year 2014
_chemical_formula_moiety 'C15 H14 N2 O'
_chemical_formula_sum 'C15 H14 N2 O'
_chemical_formula_weight 238.28
_chemical_melting_point 468.15
_chemical_name_systematic
; 
 2-oxo-4-phenyl-6-propyl-1,2-dihydropyridine-3-carbonitrile 
;
_space_group_IT_number 2
_space_group_name_Hall '-P 1'
_space_group_name_H-M_alt 'P -1'
_symmetry_cell_setting triclinic
_symmetry_space_group_name_H-M 'P -1'
_atom_sites_solution_hydrogens geom
_atom_sites_solution_primary direct
_atom_sites_solution_secondary difmap
_audit_creation_method SHELXL-97
_cell_angle_alpha 82.404(8)
_cell_angle_beta 77.082(9)
_cell_angle_gamma 75.690(9)
_cell_formula_units_Z 4
_cell_length_a 9.7064(10)
_cell_length_b 9.7294(10)
_cell_length_c 14.4315(14)
_cell_measurement_temperature 293(2)
_cell_volume 1282.9(2)
_computing_structure_refinement 'SHELXL-97 (Sheldrick, 1997)'
_computing_structure_solution 'SHELXS-97 (Sheldrick, 1990)'
_diffrn_ambient_temperature 293(2)
_diffrn_measured_fraction_theta_full 25.24
_diffrn_measured_fraction_theta_max 25.24
_diffrn_measurement_method '\w scans'
_diffrn_radiation_monochromator graphite
_diffrn_radiation_source 'fine-focus sealed tube'
_diffrn_radiation_type MoK\a
_diffrn_radiation_wavelength 0.71073
_diffrn_reflns_av_R_equivalents 0.0221
_diffrn_reflns_av_sigmaI/netI 0.0490
_diffrn_reflns_limit_h_max 13
_diffrn_reflns_limit_h_min -13
_diffrn_reflns_limit_k_max 13
_diffrn_reflns_limit_k_min -13
_diffrn_reflns_limit_l_max 19
_diffrn_reflns_limit_l_min -19
_diffrn_reflns_number 10237
_diffrn_reflns_theta_full 29.12
_diffrn_reflns_theta_max 29.12
_diffrn_reflns_theta_min 3.28
_exptl_absorpt_coefficient_mu 0.079
_exptl_absorpt_correction_T_max 1.0000
_exptl_absorpt_correction_T_min 0.96616
_exptl_absorpt_correction_type multi-scan
_exptl_absorpt_process_details 'CrysAlisPro, Agilent Technologies'
_exptl_crystal_density_diffrn 1.234
_exptl_crystal_density_method 'not measured'
_exptl_crystal_F_000 504
_exptl_crystal_size_max 0.52
_exptl_crystal_size_mid 0.50
_exptl_crystal_size_min 0.48
_refine_diff_density_max 0.188
_refine_diff_density_min -0.180
_refine_diff_density_rms 0.038
_refine_ls_extinction_method none
_refine_ls_goodness_of_fit_ref 1.029
_refine_ls_hydrogen_treatment mixed
_refine_ls_matrix_type full
_refine_ls_number_parameters 333
_refine_ls_number_reflns 5798
_refine_ls_number_restraints 0
_refine_ls_restrained_S_all 1.029
_refine_ls_R_factor_all 0.1061
_refine_ls_R_factor_gt 0.0574
_refine_ls_shift/su_max 0.000
_refine_ls_shift/su_mean 0.000
_refine_ls_structure_factor_coef Fsqd
_refine_ls_weighting_details 'calc w=1/[\s^2^(Fo^2^)+(0.0546P)^2^+0.1504P] where P=(Fo^2^+2Fc^2^)/3'
_refine_ls_weighting_scheme calc
_refine_ls_wR_factor_gt 0.1281
_refine_ls_wR_factor_ref 0.1556
_reflns_number_gt 3291
_reflns_number_total 5798
_reflns_threshold_expression >2sigma(I)
_cod_data_source_file c4ra06619g2.cif
_cod_data_source_block shelxl
_cod_database_code 7235710

loop_
_symmetry_equiv_pos_as_xyz
'x, y, z'
'-x, -y, -z'

loop_
_atom_site_label
_atom_site_type_symbol
_atom_site_fract_x
_atom_site_fract_y
_atom_site_fract_z
_atom_site_U_iso_or_equiv
_atom_site_adp_type
_atom_site_occupancy
_atom_site_symmetry_multiplicity
_atom_site_calc_flag
_atom_site_refinement_flags
HN2 H -0.046(2) 0.344(2) 0.4454(16) 0.064(7) Uiso 1 1 d .
HN1 H 0.049(2) 0.155(2) 0.5579(17) 0.076(7) Uiso 1 1 d .
C16 C 0.1035(2) 0.27749(19) 0.02764(13) 0.0405(5) Uani 1 1 d .
H16 H 0.0033 0.3040 0.0472 0.049 Uiso 1 1 calc R
C1 C -0.2129(2) 0.1250(2) 0.97823(13) 0.0419(5) Uani 1 1 d .
H1 H -0.1808 0.0336 0.9579 0.050 Uiso 1 1 calc R
C20 C 0.3418(2) 0.2164(2) 0.06294(13) 0.0442(5) Uani 1 1 d .
H20 H 0.4028 0.2015 0.1064 0.053 Uiso 1 1 calc R
C5 C -0.2485(2) 0.3769(2) 0.94577(13) 0.0423(5) Uani 1 1 d .
H5 H -0.2403 0.4566 0.9034 0.051 Uiso 1 1 calc R
C17 C 0.1635(2) 0.2613(2) -0.06748(13) 0.0455(5) Uani 1 1 d .
H17 H 0.1033 0.2764 -0.1115 0.055 Uiso 1 1 calc R
C19 C 0.4002(2) 0.2006(2) -0.03264(14) 0.0500(5) Uani 1 1 d .
H19 H 0.5003 0.1747 -0.0529 0.060 Uiso 1 1 calc R
C2 C -0.2729(2) 0.1431(2) 1.07336(13) 0.0474(5) Uani 1 1 d .
H2 H -0.2810 0.0641 1.1164 0.057 Uiso 1 1 calc R
N3 N -0.00060(18) 0.32740(17) 0.38241(11) 0.0434(4) Uani 1 1 d .
N1 N 0.00053(18) 0.16821(17) 0.62482(11) 0.0432(4) Uani 1 1 d .
C4 C -0.3087(2) 0.3940(2) 1.04088(14) 0.0475(5) Uani 1 1 d .
H4 H -0.3414 0.4849 1.0619 0.057 Uiso 1 1 calc R
C22 C 0.12667(19) 0.27522(19) 0.19659(12) 0.0350(4) Uani 1 1 d .
O2 O 0.14167(17) 0.12425(16) 0.43822(9) 0.0618(5) Uani 1 1 d .
C23 C 0.1733(2) 0.18248(19) 0.27060(12) 0.0374(4) Uani 1 1 d .
C11 C -0.0196(2) 0.09937(19) 0.78857(12) 0.0380(5) Uani 1 1 d .
H11 H 0.0117 0.0362 0.8379 0.046 Uiso 1 1 calc R
C7 C -0.13384(19) 0.21975(19) 0.81037(12) 0.0335(4) Uani 1 1 d .
C8 C -0.1775(2) 0.3126(2) 0.73549(12) 0.0380(5) Uani 1 1 d .
C26 C 0.0126(2) 0.3945(2) 0.21902(13) 0.0390(5) Uani 1 1 d .
H26 H -0.0213 0.4564 0.1700 0.047 Uiso 1 1 calc R
O1 O -0.13974(17) 0.37147(16) 0.56807(9) 0.0640(5) Uani 1 1 d .
C27 C 0.2854(2) 0.0544(2) 0.25595(13) 0.0439(5) Uani 1 1 d .
C24 C 0.1083(2) 0.2058(2) 0.36884(13) 0.0430(5) Uani 1 1 d .
C6 C -0.19986(19) 0.24150(19) 0.91245(12) 0.0344(4) Uani 1 1 d .
C25 C -0.0490(2) 0.42061(19) 0.31161(13) 0.0389(5) Uani 1 1 d .
C10 C 0.0455(2) 0.0744(2) 0.69635(13) 0.0377(5) Uani 1 1 d .
C9 C -0.1082(2) 0.2892(2) 0.63769(13) 0.0437(5) Uani 1 1 d .
C13 C 0.1710(2) -0.0466(2) 0.66691(13) 0.0426(5) Uani 1 1 d .
H13A H 0.1570 -0.0843 0.6116 0.051 Uiso 1 1 calc R
H13B H 0.1734 -0.1220 0.7182 0.051 Uiso 1 1 calc R
C21 C 0.19191(19) 0.25448(18) 0.09437(12) 0.0341(4) Uani 1 1 d .
C28 C -0.1725(2) 0.5423(2) 0.34237(14) 0.0460(5) Uani 1 1 d .
H28A H -0.1698 0.6212 0.2937 0.055 Uiso 1 1 calc R
H28B H -0.1605 0.5734 0.4007 0.055 Uiso 1 1 calc R
C12 C -0.2955(2) 0.4354(2) 0.74655(13) 0.0502(6) Uani 1 1 d .
N4 N 0.3736(2) -0.0476(2) 0.24497(13) 0.0646(6) Uani 1 1 d .
C3 C -0.3206(2) 0.2776(2) 1.10470(13) 0.0473(5) Uani 1 1 d .
H3 H -0.3606 0.2896 1.1688 0.057 Uiso 1 1 calc R
N2 N -0.3885(2) 0.5338(2) 0.75239(14) 0.0815(7) Uani 1 1 d .
C14 C 0.3153(2) -0.0027(2) 0.64313(15) 0.0515(6) Uani 1 1 d .
H14A H 0.3106 0.0767 0.5947 0.062 Uiso 1 1 calc R
H14B H 0.3319 0.0295 0.6997 0.062 Uiso 1 1 calc R
C18 C 0.3120(2) 0.2227(2) -0.09786(14) 0.0475(5) Uani 1 1 d .
H18 H 0.3519 0.2119 -0.1621 0.057 Uiso 1 1 calc R
C15 C 0.4419(2) -0.1221(3) 0.60746(17) 0.0721(7) Uani 1 1 d .
H15A H 0.5301 -0.0888 0.5937 0.108 Uiso 1 1 calc R
H15B H 0.4274 -0.1529 0.5505 0.108 Uiso 1 1 calc R
H15C H 0.4483 -0.2005 0.6555 0.108 Uiso 1 1 calc R
C30 C -0.4426(3) 0.6256(3) 0.39568(18) 0.0761(8) Uani 1 1 d .
H30A H -0.5324 0.5963 0.4048 0.114 Uiso 1 1 calc R
H30B H -0.4435 0.7069 0.3501 0.114 Uiso 1 1 calc R
H30C H -0.4307 0.6499 0.4553 0.114 Uiso 1 1 calc R
C29 C -0.3180(2) 0.5051(2) 0.35928(17) 0.0622(7) Uani 1 1 d .
H29A H -0.3187 0.4228 0.4052 0.075 Uiso 1 1 calc R
H29B H -0.3323 0.4792 0.3000 0.075 Uiso 1 1 calc R

loop_
_atom_site_aniso_label
_atom_site_aniso_U_11
_atom_site_aniso_U_22
_atom_site_aniso_U_33
_atom_site_aniso_U_23
_atom_site_aniso_U_13
_atom_site_aniso_U_12
C16 0.0361(11) 0.0411(11) 0.0430(11) -0.0039(9) -0.0099(9) -0.0041(9)
C1 0.0432(12) 0.0367(11) 0.0423(11) -0.0058(9) -0.0068(9) -0.0028(9)
C20 0.0346(11) 0.0533(13) 0.0421(11) -0.0048(9) -0.0076(9) -0.0043(10)
C5 0.0460(12) 0.0382(11) 0.0410(11) -0.0063(9) -0.0052(9) -0.0081(9)
C17 0.0510(13) 0.0476(12) 0.0383(11) -0.0061(9) -0.0124(9) -0.0076(10)
C19 0.0380(12) 0.0590(14) 0.0457(12) -0.0049(10) 0.0012(10) -0.0054(10)
C2 0.0505(13) 0.0478(12) 0.0380(11) 0.0023(9) -0.0047(9) -0.0067(10)
N3 0.0453(10) 0.0432(10) 0.0322(9) -0.0062(7) -0.0020(8) 0.0040(8)
N1 0.0429(10) 0.0439(10) 0.0344(9) -0.0086(8) -0.0035(8) 0.0047(8)
C4 0.0500(13) 0.0435(12) 0.0438(11) -0.0148(10) -0.0047(9) 0.0007(10)
C22 0.0314(10) 0.0348(10) 0.0384(10) -0.0052(8) -0.0049(8) -0.0074(8)
O2 0.0646(10) 0.0638(10) 0.0362(8) -0.0025(7) -0.0055(7) 0.0192(8)
C23 0.0339(11) 0.0377(11) 0.0369(10) -0.0080(8) -0.0049(8) -0.0006(9)
C11 0.0389(11) 0.0362(11) 0.0354(10) -0.0046(8) -0.0072(8) -0.0013(9)
C7 0.0308(10) 0.0349(10) 0.0343(9) -0.0084(8) -0.0047(8) -0.0051(8)
C8 0.0327(11) 0.0403(11) 0.0359(10) -0.0081(8) -0.0037(8) 0.0008(9)
C26 0.0379(11) 0.0366(11) 0.0372(10) -0.0010(8) -0.0061(8) -0.0007(9)
O1 0.0684(11) 0.0639(10) 0.0361(8) -0.0013(7) -0.0049(7) 0.0228(8)
C27 0.0424(12) 0.0470(12) 0.0358(10) -0.0043(9) -0.0063(9) 0.0013(10)
C24 0.0411(12) 0.0446(12) 0.0370(11) -0.0056(9) -0.0054(9) 0.0013(9)
C6 0.0302(10) 0.0374(11) 0.0343(9) -0.0052(8) -0.0042(8) -0.0059(8)
C25 0.0367(11) 0.0344(11) 0.0408(10) -0.0049(8) -0.0027(9) -0.0028(9)
C10 0.0345(11) 0.0378(11) 0.0392(10) -0.0081(8) -0.0061(8) -0.0038(9)
C9 0.0422(12) 0.0452(12) 0.0360(11) -0.0054(9) -0.0062(9) 0.0039(10)
C13 0.0419(12) 0.0373(11) 0.0426(11) -0.0095(9) -0.0043(9) 0.0016(9)
C21 0.0319(10) 0.0326(10) 0.0352(10) -0.0048(8) -0.0041(8) -0.0039(8)
C28 0.0480(13) 0.0373(11) 0.0442(11) -0.0055(9) -0.0017(9) 0.0007(9)
C12 0.0486(13) 0.0550(14) 0.0369(11) -0.0096(10) -0.0064(9) 0.0084(11)
N4 0.0588(13) 0.0574(13) 0.0609(12) -0.0095(10) -0.0079(10) 0.0170(10)
C3 0.0448(13) 0.0572(14) 0.0337(10) -0.0100(10) -0.0019(9) -0.0020(10)
N2 0.0744(15) 0.0842(16) 0.0618(13) -0.0199(11) -0.0173(11) 0.0375(13)
C14 0.0422(13) 0.0534(13) 0.0517(12) -0.0089(10) -0.0014(10) -0.0022(10)
C18 0.0528(14) 0.0470(13) 0.0370(11) -0.0072(9) -0.0008(10) -0.0064(10)
C15 0.0480(14) 0.0713(17) 0.0760(16) -0.0074(13) 0.0070(12) 0.0087(13)
C30 0.0528(15) 0.0698(17) 0.0878(18) -0.0166(14) 0.0074(13) 0.0057(13)
C29 0.0473(14) 0.0536(14) 0.0785(16) -0.0188(12) -0.0016(12) -0.0008(11)

loop_
_atom_type_symbol
_atom_type_description
_atom_type_scat_dispersion_real
_atom_type_scat_dispersion_imag
_atom_type_scat_source
C C 0.0033 0.0016 'International Tables Vol C Tables 4.2.6.8 and 6.1.1.4'
H H 0.0000 0.0000 'International Tables Vol C Tables 4.2.6.8 and 6.1.1.4'
N N 0.0061 0.0033 'International Tables Vol C Tables 4.2.6.8 and 6.1.1.4'
O O 0.0106 0.0060 'International Tables Vol C Tables 4.2.6.8 and 6.1.1.4'

loop_
_geom_angle_atom_site_label_1
_geom_angle_atom_site_label_2
_geom_angle_atom_site_label_3
_geom_angle
C17 C16 C21 120.38(18)
C17 C16 H16 119.8
C21 C16 H16 119.8
C2 C1 C6 120.94(18)
C2 C1 H1 119.5
C6 C1 H1 119.5
C19 C20 C21 120.24(19)
C19 C20 H20 119.9
C21 C20 H20 119.9
C4 C5 C6 120.80(19)
C4 C5 H5 119.6
C6 C5 H5 119.6
C16 C17 C18 120.6(2)
C16 C17 H17 119.7
C18 C17 H17 119.7
C18 C19 C20 120.69(19)
C18 C19 H19 119.7
C20 C19 H19 119.7
C3 C2 C1 120.29(19)
C3 C2 H2 119.9
C1 C2 H2 119.9
C25 N3 C24 125.13(16)
C25 N3 HN2 118.1(14)
C24 N3 HN2 116.8(14)
C10 N1 C9 124.79(16)
C10 N1 HN1 120.8(14)
C9 N1 HN1 114.4(14)
C3 C4 C5 120.47(19)
C3 C4 H4 119.8
C5 C4 H4 119.8
C23 C22 C26 118.56(16)
C23 C22 C21 122.94(16)
C26 C22 C21 118.51(17)
C22 C23 C24 121.60(17)
C22 C23 C27 123.32(16)
C24 C23 C27 115.05(18)
C10 C11 C7 121.06(18)
C10 C11 H11 119.5
C7 C11 H11 119.5
C8 C7 C11 118.20(15)
C8 C7 C6 123.30(16)
C11 C7 C6 118.49(17)
C7 C8 C12 124.35(16)
C7 C8 C9 121.46(17)
C12 C8 C9 114.17(18)
C25 C26 C22 121.01(18)
C25 C26 H26 119.5
C22 C26 H26 119.5
N4 C27 C23 179.5(2)
O2 C24 N3 120.45(17)
O2 C24 C23 124.70(18)
N3 C24 C23 114.82(18)
C1 C6 C5 117.84(16)
C1 C6 C7 120.15(16)
C5 C6 C7 122.01(17)
N3 C25 C26 118.85(17)
N3 C25 C28 116.22(16)
C26 C25 C28 124.87(19)
N1 C10 C11 119.12(17)
N1 C10 C13 116.14(15)
C11 C10 C13 124.65(18)
O1 C9 N1 120.51(17)
O1 C9 C8 124.11(18)
N1 C9 C8 115.36(18)
C10 C13 C14 112.56(16)
C10 C13 H13A 109.1
C14 C13 H13A 109.1
C10 C13 H13B 109.1
C14 C13 H13B 109.1
H13A C13 H13B 107.8
C16 C21 C20 118.63(16)
C16 C21 C22 120.13(16)
C20 C21 C22 121.21(17)
C25 C28 C29 112.97(17)
C25 C28 H28A 109.0
C29 C28 H28A 109.0
C25 C28 H28B 109.0
C29 C28 H28B 109.0
H28A C28 H28B 107.8
N2 C12 C8 177.9(2)
C4 C3 C2 119.65(17)
C4 C3 H3 120.2
C2 C3 H3 120.2
C15 C14 C13 112.92(18)
C15 C14 H14A 109.0
C13 C14 H14A 109.0
C15 C14 H14B 109.0
C13 C14 H14B 109.0
H14A C14 H14B 107.8
C19 C18 C17 119.47(18)
C19 C18 H18 120.3
C17 C18 H18 120.3
C14 C15 H15A 109.5
C14 C15 H15B 109.5
H15A C15 H15B 109.5
C14 C15 H15C 109.5
H15A C15 H15C 109.5
H15B C15 H15C 109.5
C29 C30 H30A 109.5
C29 C30 H30B 109.5
H30A C30 H30B 109.5
C29 C30 H30C 109.5
H30A C30 H30C 109.5
H30B C30 H30C 109.5
C28 C29 C30 113.04(19)
C28 C29 H29A 109.0
C30 C29 H29A 109.0
C28 C29 H29B 109.0
C30 C29 H29B 109.0
H29A C29 H29B 107.8

loop_
_geom_bond_atom_site_label_1
_geom_bond_atom_site_label_2
_geom_bond_distance
C16 C17 1.379(2)
C16 C21 1.390(3)
C16 H16 0.9300
C1 C2 1.382(2)
C1 C6 1.391(3)
C1 H1 0.9300
C20 C19 1.382(3)
C20 C21 1.394(2)
C20 H20 0.9300
C5 C4 1.381(2)
C5 C6 1.396(2)
C5 H5 0.9300
C17 C18 1.380(3)
C17 H17 0.9300
C19 C18 1.371(3)
C19 H19 0.9300
C2 C3 1.376(3)
C2 H2 0.9300
N3 C25 1.359(2)
N3 C24 1.380(2)
N3 HN2 0.93(2)
N1 C10 1.358(2)
N1 C9 1.375(2)
N1 HN1 0.98(2)
C4 C3 1.373(3)
C4 H4 0.9300
C22 C23 1.385(3)
C22 C26 1.407(2)
C22 C21 1.489(2)
O2 C24 1.243(2)
C23 C24 1.440(2)
C23 C27 1.442(3)
C11 C10 1.365(2)
C11 C7 1.414(2)
C11 H11 0.9300
C7 C8 1.386(3)
C7 C6 1.490(2)
C8 C12 1.434(3)
C8 C9 1.443(2)
C26 C25 1.366(2)
C26 H26 0.9300
O1 C9 1.244(2)
C27 N4 1.141(2)
C25 C28 1.495(2)
C10 C13 1.498(2)
C13 C14 1.519(3)
C13 H13A 0.9700
C13 H13B 0.9700
C28 C29 1.504(3)
C28 H28A 0.9700
C28 H28B 0.9700
C12 N2 1.140(3)
C3 H3 0.9300
C14 C15 1.515(3)
C14 H14A 0.9700
C14 H14B 0.9700
C18 H18 0.9300
C15 H15A 0.9600
C15 H15B 0.9600
C15 H15C 0.9600
C30 C29 1.513(3)
C30 H30A 0.9600
C30 H30B 0.9600
C30 H30C 0.9600
C29 H29A 0.9700
C29 H29B 0.9700

loop_
_geom_torsion_atom_site_label_1
_geom_torsion_atom_site_label_2
_geom_torsion_atom_site_label_3
_geom_torsion_atom_site_label_4
_geom_torsion
C21 C16 C17 C18 -0.3(3)
C21 C20 C19 C18 0.3(3)
C6 C1 C2 C3 -0.2(3)
C6 C5 C4 C3 0.6(3)
C26 C22 C23 C24 -0.2(3)
C21 C22 C23 C24 179.74(17)
C26 C22 C23 C27 177.65(18)
C21 C22 C23 C27 -2.4(3)
C10 C11 C7 C8 -0.4(3)
C10 C11 C7 C6 -179.68(17)
C11 C7 C8 C12 177.28(19)
C6 C7 C8 C12 -3.5(3)
C11 C7 C8 C9 -0.7(3)
C6 C7 C8 C9 178.51(17)
C23 C22 C26 C25 1.5(3)
C21 C22 C26 C25 -178.44(17)
C22 C23 C27 N4 -143(29)
C24 C23 C27 N4 35(29)
C25 N3 C24 O2 -177.5(2)
C25 N3 C24 C23 1.0(3)
C22 C23 C24 O2 177.4(2)
C27 C23 C24 O2 -0.6(3)
C22 C23 C24 N3 -1.0(3)
C27 C23 C24 N3 -178.99(17)
C2 C1 C6 C5 0.4(3)
C2 C1 C6 C7 179.51(19)
C4 C5 C6 C1 -0.6(3)
C4 C5 C6 C7 -179.70(18)
C8 C7 C6 C1 146.21(19)
C11 C7 C6 C1 -34.6(3)
C8 C7 C6 C5 -34.7(3)
C11 C7 C6 C5 144.52(19)
C24 N3 C25 C26 0.2(3)
C24 N3 C25 C28 177.52(18)
C22 C26 C25 N3 -1.5(3)
C22 C26 C25 C28 -178.55(18)
C9 N1 C10 C11 -0.3(3)
C9 N1 C10 C13 -176.95(18)
C7 C11 C10 N1 0.9(3)
C7 C11 C10 C13 177.29(17)
C10 N1 C9 O1 178.0(2)
C10 N1 C9 C8 -0.8(3)
C7 C8 C9 O1 -177.5(2)
C12 C8 C9 O1 4.4(3)
C7 C8 C9 N1 1.3(3)
C12 C8 C9 N1 -176.91(18)
N1 C10 C13 C14 77.7(2)
C11 C10 C13 C14 -98.7(2)
C17 C16 C21 C20 0.7(3)
C17 C16 C21 C22 178.67(18)
C19 C20 C21 C16 -0.7(3)
C19 C20 C21 C22 -178.63(18)
C23 C22 C21 C16 137.64(19)
C26 C22 C21 C16 -42.4(2)
C23 C22 C21 C20 -44.4(3)
C26 C22 C21 C20 135.51(19)
N3 C25 C28 C29 -84.3(2)
C26 C25 C28 C29 92.7(2)
C7 C8 C12 N2 -179(100)
C9 C8 C12 N2 -1(7)
C5 C4 C3 C2 -0.4(3)
C1 C2 C3 C4 0.2(3)
C10 C13 C14 C15 -176.46(17)
C20 C19 C18 C17 0.1(3)
C16 C17 C18 C19 0.0(3)
C25 C28 C29 C30 176.80(19)
